data_7225797
loop_
_publ_author_name
'Hall, Gregory S.'
'Angeles, Melissa J.'
'Hicks, Jamie'
'Turner, David R.'

_publ_section_title
;
 Centric and acentric networks using low-symmetry heterotopic
 carboxylate/pyridyl ligands
;
_journal_issue 35
_journal_name_full CrystEngComm
_journal_page_first 6614
_journal_paper_doi 10.1039/C6CE01000H
_journal_volume 18
_journal_year 2016
_chemical_formula_moiety 'C28 H24 Co N6 O4, 16(H2 O)'
_chemical_formula_sum 'C28 H56 Co N6 O20'
_chemical_formula_weight 855.71
_space_group_crystal_system trigonal
_space_group_IT_number 152
_space_group_name_Hall 'P 31 2"'
_space_group_name_H-M_alt 'P 31 2 1'
_symmetry_space_group_name_Hall 'P 31 2"'
_symmetry_space_group_name_H-M 'P 31 2 1'
_atom_sites_solution_hydrogens mixed
_audit_creation_method SHELXL-2014/7
_audit_update_record
;
2016-04-28 deposited with the CCDC.
2016-06-30 downloaded from the CCDC.
;
_cell_angle_alpha 90
_cell_angle_beta 90
_cell_angle_gamma 120
_cell_formula_units_Z 3
_cell_length_a 14.780(2)
_cell_length_b 14.780(2)
_cell_length_c 19.179(4)
_cell_measurement_reflns_used 39046
_cell_measurement_temperature 100(2)
_cell_measurement_theta_max 31.879
_cell_measurement_theta_min 1.591
_cell_volume 3628.3(10)
_computing_cell_refinement 'XDS (Kabsch, 1993)'
_computing_data_collection 'BluIce (McPhillips et al, 2001)'
_computing_data_reduction 'XDS (Kabsch, 1993)'
_computing_structure_refinement 'SHELXL-2014/7 (Sheldrick, 2014)'
_computing_structure_solution 'SHELXT (Sheldrick, 2015)'
_diffrn_ambient_temperature 100(2)
_diffrn_measured_fraction_theta_full 0.978
_diffrn_measured_fraction_theta_max 0.843
_diffrn_measurement_device_type 'ADSC 315R'
_diffrn_measurement_method 'Phi scans'
_diffrn_radiation_type synchrotron
_diffrn_radiation_wavelength 0.7108
_diffrn_reflns_av_R_equivalents 0.0817
_diffrn_reflns_av_unetI/netI 0.0600
_diffrn_reflns_Laue_measured_fraction_full 0.978
_diffrn_reflns_Laue_measured_fraction_max 0.843
_diffrn_reflns_limit_h_max 20
_diffrn_reflns_limit_h_min -19
_diffrn_reflns_limit_k_max 19
_diffrn_reflns_limit_k_min -19
_diffrn_reflns_limit_l_max 24
_diffrn_reflns_limit_l_min -23
_diffrn_reflns_number 39046
_diffrn_reflns_point_group_measured_fraction_full 0.982
_diffrn_reflns_point_group_measured_fraction_max 0.842
_diffrn_reflns_theta_full 27.500
_diffrn_reflns_theta_max 31.879
_diffrn_reflns_theta_min 1.591
_diffrn_source 'MX2 Beamline Australian Synchrotron'
_exptl_absorpt_coefficient_mu 0.425
_exptl_absorpt_correction_T_max 0.4341
_exptl_absorpt_correction_T_min 0.3608
_exptl_absorpt_correction_type multi-scan
_exptl_absorpt_process_details SADABS
_exptl_crystal_colour red
_exptl_crystal_density_diffrn 1.175
_exptl_crystal_description block
_exptl_crystal_F_000 1359
_exptl_crystal_recrystallization_method 'Re-crystallisation from solvent'
_exptl_crystal_size_max 0.080
_exptl_crystal_size_mid 0.080
_exptl_crystal_size_min 0.060
_platon_squeeze_details
;
Electron count equates to 16 waters per formula unit.
SQUEEZED solvent included in UNIT instruction.
2 H2O per formula unit found by microanalysis.
;
_refine_diff_density_max 0.137
_refine_diff_density_min -0.408
_refine_diff_density_rms 0.034
_refine_ls_abs_structure_details
;
 Flack x determined using 1626 quotients [(I+)-(I-)]/[(I+)+(I-)]
 (Parsons, Flack and Wagner, Acta Cryst. B69 (2013) 249-259).
;
_refine_ls_abs_structure_Flack 0.033(8)
_refine_ls_extinction_method none
_refine_ls_goodness_of_fit_ref 0.920
_refine_ls_hydrogen_treatment mixed
_refine_ls_matrix_type full
_refine_ls_number_parameters 181
_refine_ls_number_reflns 7002
_refine_ls_number_restraints 1
_refine_ls_restrained_S_all 0.920
_refine_ls_R_factor_all 0.0747
_refine_ls_R_factor_gt 0.0379
_refine_ls_shift/su_max 0.000
_refine_ls_shift/su_mean 0.000
_refine_ls_structure_factor_coef Fsqd
_refine_ls_weighting_details 'w=1/[\s^2^(Fo^2^)+(0.0471P)^2^] where P=(Fo^2^+2Fc^2^)/3'
_refine_ls_weighting_scheme calc
_refine_ls_wR_factor_gt 0.0807
_refine_ls_wR_factor_ref 0.0922
_reflns_Friedel_coverage 0.815
_reflns_Friedel_fraction_full 0.986
_reflns_Friedel_fraction_max 0.840
_reflns_number_gt 4601
_reflns_number_total 7002
_reflns_threshold_expression 'I > 2\s(I)'
_cod_data_source_file c6ce01000h2.cif
_cod_data_source_block 4Co
_cod_depositor_comments 'Adding full bibliography for 7225789--7225801.cif.'
_cod_original_cell_volume 3628.3(12)
_cod_database_code 7225797
_shelx_shelxl_version_number 2014/7
_shelx_space_group_comment
;
The symmetry employed for this shelxl refinement is uniquely defined
by the following loop, which should always be used as a source of
symmetry information in preference to the above space-group names.
They are only intended as comments.
;
_shelx_estimated_absorpt_t_min 0.967
_shelx_estimated_absorpt_t_max 0.975
_platon_squeeze_void_probe_radius 1.20
_solvent_exptl_crystal_recrystallization_method DMF:H2O

loop_
_space_group_symop_operation_xyz
'x, y, z'
'-y, x-y, z+1/3'
'-x+y, -x, z+2/3'
'x-y, -y, -z+2/3'
'-x, -x+y, -z+1/3'
'y, x, -z'

loop_
_atom_site_label
_atom_site_type_symbol
_atom_site_fract_x
_atom_site_fract_y
_atom_site_fract_z
_atom_site_U_iso_or_equiv
_atom_site_adp_type
_atom_site_occupancy
_atom_site_site_symmetry_order
_atom_site_calc_flag
_atom_site_refinement_flags_posn
_atom_site_refinement_flags_adp
_atom_site_refinement_flags_occupancy
Co1 Co 0.44643(3) 0.0000 0.3333 0.04534(13) Uani 1 2 d S T P
O1 O 0.61658(15) 0.12632(13) 0.32452(9) 0.0517(4) Uani 1 1 d . . .
O2 O 0.51608(14) 0.09742(12) 0.41622(9) 0.0529(5) Uani 1 1 d . . .
N1 N 1.30619(16) 0.90467(14) 0.38583(11) 0.0470(5) Uani 1 1 d . . .
N2 N 0.97493(17) 0.60896(17) 0.47385(11) 0.0508(5) Uani 1 1 d . . .
N3 N 0.89003(18) 0.53614(17) 0.51019(11) 0.0528(5) Uani 1 1 d D . .
H3N H 0.878(3) 0.536(3) 0.5551(4) 0.079 Uiso 1 1 d D U .
C1 C 1.29433(19) 0.9254(2) 0.45182(13) 0.0519(6) Uani 1 1 d . . .
H1 H 1.3493 0.9860 0.4732 0.062 Uiso 1 1 calc R U .
C2 C 1.2060(2) 0.86296(17) 0.49051(13) 0.0518(6) Uani 1 1 d . . .
H2 H 1.1999 0.8823 0.5368 0.062 Uiso 1 1 calc R U .
C3 C 1.1263(2) 0.77216(19) 0.46184(14) 0.0483(6) Uani 1 1 d . . .
C4 C 1.1388(2) 0.7503(2) 0.39319(13) 0.0579(7) Uani 1 1 d . . .
H4 H 1.0859 0.6889 0.3713 0.069 Uiso 1 1 calc R U .
C5 C 1.2272(2) 0.8173(2) 0.35719(15) 0.0584(7) Uani 1 1 d . . .
H5 H 1.2334 0.8016 0.3100 0.070 Uiso 1 1 calc R U .
C6 C 1.0341(2) 0.6997(2) 0.50312(13) 0.0497(6) Uani 1 1 d . . .
C7 C 1.0131(2) 0.7298(2) 0.57434(15) 0.0581(7) Uani 1 1 d . . .
H7A H 0.9376 0.6999 0.5807 0.087 Uiso 1 1 calc R U .
H7B H 1.0477 0.8061 0.5778 0.087 Uiso 1 1 calc R U .
H7C H 1.0403 0.7030 0.6105 0.087 Uiso 1 1 calc R U .
C8 C 0.8240(2) 0.4416(2) 0.47838(14) 0.0489(6) Uani 1 1 d . . .
C9 C 0.8406(2) 0.4188(2) 0.41000(14) 0.0553(7) Uani 1 1 d . . .
H9 H 0.9002 0.4675 0.3844 0.066 Uiso 1 1 calc R U .
C10 C 0.7689(2) 0.3245(2) 0.38068(13) 0.0543(6) Uani 1 1 d . . .
H10 H 0.7794 0.3090 0.3343 0.065 Uiso 1 1 calc R U .
C11 C 0.6817(2) 0.25180(19) 0.41739(14) 0.0484(6) Uani 1 1 d . . .
C12 C 0.66768(19) 0.2749(2) 0.48614(13) 0.0477(6) Uani 1 1 d . . .
H12 H 0.6087 0.2256 0.5120 0.057 Uiso 1 1 calc R U .
C13 C 0.7387(2) 0.3685(2) 0.51644(14) 0.0492(6) Uani 1 1 d . . .
H13 H 0.7293 0.3829 0.5633 0.059 Uiso 1 1 calc R U .
C14 C 0.6016(2) 0.15453(19) 0.38479(13) 0.0470(6) Uani 1 1 d . . .

loop_
_atom_site_aniso_label
_atom_site_aniso_U_11
_atom_site_aniso_U_22
_atom_site_aniso_U_33
_atom_site_aniso_U_23
_atom_site_aniso_U_13
_atom_site_aniso_U_12
Co1 0.0519(2) 0.0261(2) 0.0493(2) 0.0003(2) 0.00017(10) 0.01307(11)
O1 0.0588(11) 0.0379(9) 0.0532(11) -0.0031(8) -0.0023(8) 0.0203(8)
O2 0.0516(11) 0.0347(8) 0.0517(10) 0.0019(7) 0.0015(8) 0.0061(8)
N1 0.0525(13) 0.0303(10) 0.0469(12) -0.0021(8) -0.0039(9) 0.0122(9)
N2 0.0399(11) 0.0391(11) 0.0550(13) 0.0026(9) -0.0016(9) 0.0059(9)
N3 0.0412(12) 0.0369(11) 0.0564(13) 0.0023(10) 0.0028(10) 0.0017(9)
C1 0.0469(13) 0.0355(13) 0.0583(15) -0.0046(12) -0.0003(11) 0.0093(12)
C2 0.0514(15) 0.0364(12) 0.0543(14) -0.0038(9) 0.0018(12) 0.0120(13)
C3 0.0453(14) 0.0334(12) 0.0544(15) 0.0009(11) -0.0055(11) 0.0109(11)
C4 0.0537(17) 0.0407(13) 0.0533(15) -0.0038(11) -0.0006(13) 0.0041(13)
C5 0.0551(16) 0.0386(13) 0.0545(16) -0.0047(11) -0.0049(13) 0.0033(12)
C6 0.0427(14) 0.0373(13) 0.0555(15) -0.0002(11) -0.0049(11) 0.0099(11)
C7 0.0454(15) 0.0494(16) 0.0648(18) -0.0064(13) 0.0025(13) 0.0127(12)
C8 0.0410(13) 0.0399(13) 0.0512(15) 0.0001(11) -0.0053(11) 0.0094(11)
C9 0.0518(15) 0.0398(13) 0.0527(16) 0.0003(11) 0.0029(12) 0.0067(11)
C10 0.0489(14) 0.0453(15) 0.0522(14) 0.0002(11) 0.0019(11) 0.0114(12)
C11 0.0459(14) 0.0338(12) 0.0530(15) 0.0005(10) -0.0021(12) 0.0106(11)
C12 0.0427(12) 0.0378(13) 0.0504(14) 0.0001(11) -0.0010(10) 0.0110(11)
C13 0.0410(14) 0.0432(14) 0.0514(14) -0.0013(11) -0.0029(11) 0.0120(11)
C14 0.0494(15) 0.0368(13) 0.0474(15) 0.0015(10) -0.0011(11) 0.0160(11)

loop_
_atom_type_symbol
_atom_type_description
_atom_type_scat_dispersion_real
_atom_type_scat_dispersion_imag
_atom_type_scat_source
C C 0.0033 0.0016 'International Tables Vol C Tables 4.2.6.8 and 6.1.1.4'
H H 0.0000 0.0000 'International Tables Vol C Tables 4.2.6.8 and 6.1.1.4'
Co Co 0.3494 0.9721 'International Tables Vol C Tables 4.2.6.8 and 6.1.1.4'
N N 0.0061 0.0033 'International Tables Vol C Tables 4.2.6.8 and 6.1.1.4'
O O 0.0106 0.0060 'International Tables Vol C Tables 4.2.6.8 and 6.1.1.4'

loop_
_geom_angle_atom_site_label_1
_geom_angle_atom_site_label_2
_geom_angle_atom_site_label_3
_geom_angle
_geom_angle_site_symmetry_1
_geom_angle_site_symmetry_3
O2 Co1 O2 162.58(12) 4 .
O2 Co1 N1 94.63(8) 4 4_565
O2 Co1 N1 96.75(8) . 4_565
O2 Co1 N1 96.75(8) 4 1_445
O2 Co1 N1 94.62(8) . 1_445
N1 Co1 N1 98.29(12) 4_565 1_445
O2 Co1 O1 61.14(7) 4 4
O2 Co1 O1 105.75(7) . 4
N1 Co1 O1 155.22(7) 4_565 4
N1 Co1 O1 90.25(7) 1_445 4
O2 Co1 O1 105.75(7) 4 .
O2 Co1 O1 61.15(7) . .
N1 Co1 O1 90.25(7) 4_565 .
N1 Co1 O1 155.22(7) 1_445 .
O1 Co1 O1 91.58(10) 4 .
O2 Co1 C14 136.24(9) 4 .
O2 Co1 C14 30.45(8) . .
N1 Co1 C14 91.70(8) 4_565 .
N1 Co1 C14 125.07(8) 1_445 .
O1 Co1 C14 102.37(8) 4 .
O1 Co1 C14 30.87(7) . .
O2 Co1 C14 30.44(8) 4 4
O2 Co1 C14 136.24(9) . 4
N1 Co1 C14 125.07(8) 4_565 4
N1 Co1 C14 91.70(8) 1_445 4
O1 Co1 C14 30.87(7) 4 4
O1 Co1 C14 102.37(8) . 4
C14 Co1 C14 124.98(12) . 4
C14 O1 Co1 84.25(15) . .
C14 O2 Co1 94.74(15) . .
C1 N1 C5 117.1(2) . .
C1 N1 Co1 120.11(16) . 1_665
C5 N1 Co1 122.67(18) . 1_665
C6 N2 N3 118.0(2) . .
N2 N3 C8 118.5(2) . .
N2 N3 H3N 128(2) . .
C8 N3 H3N 113(2) . .
N1 C1 C2 123.1(2) . .
N1 C1 H1 118.5 . .
C2 C1 H1 118.5 . .
C1 C2 C3 119.8(2) . .
C1 C2 H2 120.1 . .
C3 C2 H2 120.1 . .
C2 C3 C4 117.1(2) . .
C2 C3 C6 121.4(2) . .
C4 C3 C6 121.5(2) . .
C5 C4 C3 120.0(2) . .
C5 C4 H4 120.0 . .
C3 C4 H4 120.0 . .
N1 C5 C4 122.9(3) . .
N1 C5 H5 118.6 . .
C4 C5 H5 118.6 . .
N2 C6 C3 114.6(2) . .
N2 C6 C7 123.9(2) . .
C3 C6 C7 121.4(2) . .
C6 C7 H7A 109.5 . .
C6 C7 H7B 109.5 . .
H7A C7 H7B 109.5 . .
C6 C7 H7C 109.5 . .
H7A C7 H7C 109.5 . .
H7B C7 H7C 109.5 . .
N3 C8 C13 117.5(2) . .
N3 C8 C9 122.3(2) . .
C13 C8 C9 120.2(2) . .
C10 C9 C8 119.0(2) . .
C10 C9 H9 120.5 . .
C8 C9 H9 120.5 . .
C9 C10 C11 121.5(2) . .
C9 C10 H10 119.3 . .
C11 C10 H10 119.3 . .
C10 C11 C12 118.8(2) . .
C10 C11 C14 121.6(2) . .
C12 C11 C14 119.5(2) . .
C13 C12 C11 120.6(2) . .
C13 C12 H12 119.7 . .
C11 C12 H12 119.7 . .
C12 C13 C8 119.9(2) . .
C12 C13 H13 120.0 . .
C8 C13 H13 120.0 . .
O2 C14 O1 119.2(2) . .
O2 C14 C11 119.8(2) . .
O1 C14 C11 121.0(2) . .
O2 C14 Co1 54.82(12) . .
O1 C14 Co1 64.88(13) . .
C11 C14 Co1 171.0(2) . .

loop_
_geom_bond_atom_site_label_1
_geom_bond_atom_site_label_2
_geom_bond_distance
_geom_bond_site_symmetry_2
Co1 O2 2.0439(17) 4
Co1 O2 2.0439(17) .
Co1 N1 2.092(2) 4_565
Co1 N1 2.092(2) 1_445
Co1 O1 2.2679(19) 4
Co1 O1 2.2680(19) .
Co1 C14 2.492(3) .
Co1 C14 2.492(3) 4
O1 C14 1.285(3) .
O2 C14 1.267(3) .
N1 C1 1.334(3) .
N1 C5 1.351(3) .
N1 Co1 2.092(2) 1_665
N2 C6 1.306(3) .
N2 N3 1.367(3) .
N3 C8 1.384(3) .
N3 H3N 0.8801(14) .
C1 C2 1.379(4) .
C1 H1 0.9500 .
C2 C3 1.382(3) .
C2 H2 0.9500 .
C3 C4 1.389(4) .
C3 C6 1.474(4) .
C4 C5 1.368(4) .
C4 H4 0.9500 .
C5 H5 0.9500 .
C6 C7 1.516(4) .
C7 H7A 0.9800 .
C7 H7B 0.9800 .
C7 H7C 0.9800 .
C8 C13 1.388(4) .
C8 C9 1.406(4) .
C9 C10 1.380(4) .
C9 H9 0.9500 .
C10 C11 1.388(4) .
C10 H10 0.9500 .
C11 C12 1.403(4) .
C11 C14 1.469(3) .
C12 C13 1.379(3) .
C12 H12 0.9500 .
C13 H13 0.9500 .

loop_
_geom_hbond_atom_site_label_D
_geom_hbond_atom_site_label_H
_geom_hbond_atom_site_label_A
_geom_hbond_distance_DH
_geom_hbond_distance_HA
_geom_hbond_distance_DA
_geom_hbond_angle_DHA
_geom_hbond_site_symmetry_A
N3 H3N O1 0.8801(14) 2.075(14) 2.894(3) 154(3) 2_655

loop_
_geom_torsion_atom_site_label_1
_geom_torsion_atom_site_label_2
_geom_torsion_atom_site_label_3
_geom_torsion_atom_site_label_4
_geom_torsion
_geom_torsion_site_symmetry_1
C6 N2 N3 C8 176.9(3) .
C5 N1 C1 C2 -0.8(4) .
Co1 N1 C1 C2 -176.8(2) 1_665
N1 C1 C2 C3 2.4(5) .
C1 C2 C3 C4 -2.1(4) .
C1 C2 C3 C6 175.6(3) .
C2 C3 C4 C5 0.3(4) .
C6 C3 C4 C5 -177.4(3) .
C1 N1 C5 C4 -1.1(4) .
Co1 N1 C5 C4 174.7(2) 1_665
C3 C4 C5 N1 1.4(5) .
N3 N2 C6 C3 177.6(2) .
N3 N2 C6 C7 -1.3(4) .
C2 C3 C6 N2 -168.1(3) .
C4 C3 C6 N2 9.5(4) .
C2 C3 C6 C7 10.8(4) .
C4 C3 C6 C7 -171.6(3) .
N2 N3 C8 C13 179.5(2) .
N2 N3 C8 C9 -0.9(4) .
N3 C8 C9 C10 -177.2(3) .
C13 C8 C9 C10 2.3(4) .
C8 C9 C10 C11 -0.6(4) .
C9 C10 C11 C12 -0.9(4) .
C9 C10 C11 C14 175.8(3) .
C10 C11 C12 C13 0.6(4) .
C14 C11 C12 C13 -176.1(2) .
C11 C12 C13 C8 1.2(4) .
N3 C8 C13 C12 177.0(3) .
C9 C8 C13 C12 -2.6(4) .
Co1 O2 C14 O1 -8.4(2) .
Co1 O2 C14 C11 171.4(2) .
Co1 O1 C14 O2 7.6(2) .
Co1 O1 C14 C11 -172.2(2) .
C10 C11 C14 O2 -169.7(3) .
C12 C11 C14 O2 6.9(4) .
C10 C11 C14 O1 10.1(4) .
C12 C11 C14 O1 -173.3(2) .

loop_
_platon_squeeze_void_nr
_platon_squeeze_void_average_x
_platon_squeeze_void_average_y
_platon_squeeze_void_average_z
_platon_squeeze_void_volume
_platon_squeeze_void_count_electrons
_platon_squeeze_void_content
1 -0.022 -0.017 -0.003 2014 501 ' '
